data_4311882
loop_
_publ_author_name
'Margaret-Jane Crawford'
'Peter Mayer'
'Heinrich N\"oth'
'Max Suter'

_publ_contact_author
;
      Margaret-Jane Crawford
      Institut f\"ur anorganische Chemie
      Universit\"at M\"unchen
      Butenandtstr. 5-13 (Haus D)
      81377 M\"unchen
      Bundesrepublik Deutschland
;
_publ_contact_author_email mjc@cup.uni-muenchen.de
_publ_contact_author_fax '089 2180 77492'
_publ_contact_author_phone '089 2180 77503'
_publ_section_title
;
 First Structurally Characterized Actinide Isocyanates
;
_journal_name_full 'Inorganic Chemistry'
_journal_page_first 6860
_journal_page_last 6862
_journal_paper_doi 10.1021/ic049078x
_journal_volume 43
_journal_year 2004
_chemical_formula_moiety 'C14 H36 N8 O6 P2 U'
_chemical_formula_sum 'C14 H36 N8 O6 P2 U'
_chemical_formula_weight 712.48
_chemical_name_systematic
; 
?
;
_space_group_IT_number 14
_symmetry_cell_setting monoclinic
_symmetry_space_group_name_Hall '-P 2ybc'
_symmetry_space_group_name_H-M 'P 1 21/c 1'
_atom_sites_solution_hydrogens geom
_atom_sites_solution_primary direct
_atom_sites_solution_secondary difmap
_audit_creation_method 'SHELXL-CIF-file updated by CIFRTF'
_cell_angle_alpha 90
_cell_angle_beta 103.923(3)
_cell_angle_gamma 90
_cell_formula_units_Z 2
_cell_length_a 8.5118(16)
_cell_length_b 10.931(2)
_cell_length_c 14.329(3)
_cell_measurement_reflns_used 0
_cell_measurement_temperature 193(2)
_cell_measurement_theta_max 1.00
_cell_measurement_theta_min 20.00
_cell_volume 1294.0(4)
_computing_cell_refinement 'SMART (V4.C50)'
_computing_data_collection 'SMART (V4.C50)'
_computing_data_reduction 'SAINT (V4.D50)'
_computing_molecular_graphics 'XP (SHELXTL-Ver.5)'
_computing_publication_material 'SHELXL (Sheldrick 1997)'
_computing_structure_refinement 'SHELXL-97 (Sheldrick, 1997)'
_computing_structure_solution 'SHELXS-97 (Sheldrick, 1990)'
_diffrn_ambient_temperature 193(2)
_diffrn_measured_fraction_theta_full 0.975
_diffrn_measured_fraction_theta_max 0.975
_diffrn_measurement_device_type 'Siemens SMART Area-detector'
_diffrn_measurement_method Hemisphere
_diffrn_radiation_monochromator graphite
_diffrn_radiation_source 'fine-focus sealed tube'
_diffrn_radiation_type MoK\a
_diffrn_radiation_wavelength 0.71073
_diffrn_reflns_av_R_equivalents 0.0264
_diffrn_reflns_av_sigmaI/netI 0.0216
_diffrn_reflns_limit_h_max 9
_diffrn_reflns_limit_h_min -9
_diffrn_reflns_limit_k_max 11
_diffrn_reflns_limit_k_min -11
_diffrn_reflns_limit_l_max 15
_diffrn_reflns_limit_l_min -15
_diffrn_reflns_number 4269
_diffrn_reflns_theta_full 22.71
_diffrn_reflns_theta_max 22.71
_diffrn_reflns_theta_min 2.37
_diffrn_standards_interval_time 0
_exptl_absorpt_coefficient_mu 6.438
_exptl_absorpt_correction_T_max 0.408989
_exptl_absorpt_correction_T_min 0.263795
_exptl_absorpt_correction_type numerical
_exptl_crystal_colour colourless
_exptl_crystal_density_diffrn 1.829
_exptl_crystal_density_method 'not measured'
_exptl_crystal_description prism
_exptl_crystal_F_000 692
_exptl_crystal_size_max 0.20
_exptl_crystal_size_mid 0.20
_exptl_crystal_size_min 0.20
_refine_diff_density_max 0.957
_refine_diff_density_min -0.700
_refine_diff_density_rms 0.103
_refine_ls_extinction_method none
_refine_ls_goodness_of_fit_ref 1.028
_refine_ls_hydrogen_treatment mixed
_refine_ls_matrix_type full
_refine_ls_number_parameters 148
_refine_ls_number_reflns 1690
_refine_ls_number_restraints 0
_refine_ls_restrained_S_all 1.028
_refine_ls_R_factor_all 0.0308
_refine_ls_R_factor_gt 0.0247
_refine_ls_shift/su_max 0.001
_refine_ls_shift/su_mean 0.000
_refine_ls_structure_factor_coef Fsqd
_refine_ls_weighting_details 'calc w=1/[\s^2^(Fo^2^)+(0.0467P)^2^+1.3292P] where P=(Fo^2^+2Fc^2^)/3'
_refine_ls_weighting_scheme calc
_refine_ls_wR_factor_gt 0.0656
_refine_ls_wR_factor_ref 0.0689
_reflns_number_gt 1421
_reflns_number_total 1690
_reflns_threshold_expression >2sigma(I)
_cod_data_source_file ic049078xsi20040713_061156_1.cif
_cod_data_source_block d:\craw13\work\craw13
_cod_depositor_comments
;
The following automatic conversions were performed:
'_symmetry_cell_setting' value 'Monoclinic' changed to 'monoclinic'
according to '/home/saulius/struct/CIF-dictionaries/cif_core.dic'
dictionary named 'cif_core.dic' version 2.4.1 from 2010-06-29.

Automatic conversion script
Id: cif_fix_enum 1527 2010-12-29 10:47:43Z saulius 
;
_cod_database_code 4311882

loop_
_symmetry_equiv_pos_as_xyz
'x, y, z'
'-x, y+1/2, -z+1/2'
'-x, -y, -z'
'x, -y-1/2, z-1/2'

loop_
_atom_site_label
_atom_site_type_symbol
_atom_site_fract_x
_atom_site_fract_y
_atom_site_fract_z
_atom_site_U_iso_or_equiv
_atom_site_adp_type
_atom_site_occupancy
_atom_site_symmetry_multiplicity
_atom_site_calc_flag
_atom_site_refinement_flags
_atom_site_disorder_assembly
_atom_site_disorder_group
U1 U 0.0000 0.5000 0.0000 0.02505(15) Uani 1 2 d S . .
P1 P -0.25348(15) 0.66679(13) 0.13037(10) 0.0276(3) Uani 1 1 d . . .
O3 O -0.1984(4) 0.5955(3) 0.0545(2) 0.0348(9) Uani 1 1 d . . .
O1 O 0.2421(7) 0.8803(5) 0.0548(4) 0.0827(17) Uani 1 1 d . . .
O2 O 0.1090(5) 0.4713(4) 0.1192(3) 0.0395(10) Uani 1 1 d . . .
N2 N -0.1205(5) 0.6874(4) 0.2313(3) 0.0345(11) Uani 1 1 d . . .
N4 N -0.4061(5) 0.5934(4) 0.1522(3) 0.0351(12) Uani 1 1 d . . .
N3 N -0.2997(5) 0.8040(4) 0.0891(3) 0.0333(11) Uani 1 1 d . . .
N1 N 0.1348(6) 0.6864(5) 0.0019(3) 0.0433(13) Uani 1 1 d . . .
C3 C -0.1031(7) 0.6036(6) 0.3108(4) 0.0511(17) Uani 1 1 d . . .
H1A H -0.0860 0.6498 0.3711 0.061 Uiso 1 1 calc R . .
H1B H -0.0100 0.5500 0.3130 0.061 Uiso 1 1 calc R . .
H1C H -0.2014 0.5539 0.3025 0.061 Uiso 1 1 calc R . .
C2 C 0.0256(6) 0.7591(5) 0.2326(4) 0.0430(16) Uani 1 1 d . . .
H2A H 0.0562 0.8056 0.2927 0.052 Uiso 1 1 calc R . .
H2B H 0.0041 0.8157 0.1779 0.052 Uiso 1 1 calc R . .
H2C H 0.1140 0.7039 0.2279 0.052 Uiso 1 1 calc R . .
C7 C -0.4300(10) 0.4641(7) 0.1368(6) 0.058(2) Uani 1 1 d . . .
H3A H -0.5440 0.4481 0.1060 0.069 Uiso 1 1 calc R . .
H3B H -0.4005 0.4214 0.1987 0.069 Uiso 1 1 calc R . .
H3C H -0.3619 0.4347 0.0953 0.069 Uiso 1 1 calc R . .
C6 C -0.5068(7) 0.6476(6) 0.2091(4) 0.0456(15) Uani 1 1 d . . .
H4A H -0.6205 0.6282 0.1803 0.055 Uiso 1 1 calc R . .
H4B H -0.4920 0.7365 0.2111 0.055 Uiso 1 1 calc R . .
H4C H -0.4761 0.6147 0.2746 0.055 Uiso 1 1 calc R . .
C4 C -0.3219(7) 0.9077(5) 0.1476(4) 0.0429(15) Uani 1 1 d . . .
H5A H -0.2706 0.9801 0.1276 0.052 Uiso 1 1 calc R . .
H5B H -0.2724 0.8900 0.2154 0.052 Uiso 1 1 calc R . .
H5C H -0.4379 0.9231 0.1394 0.052 Uiso 1 1 calc R . .
C5 C -0.3744(8) 0.8208(6) -0.0125(4) 0.0505(16) Uani 1 1 d . . .
H6A H -0.3449 0.9013 -0.0331 0.061 Uiso 1 1 calc R . .
H6B H -0.4923 0.8156 -0.0231 0.061 Uiso 1 1 calc R . .
H6C H -0.3364 0.7569 -0.0497 0.061 Uiso 1 1 calc R . .
C1 C 0.1869(7) 0.7807(7) 0.0270(4) 0.0450(16) Uani 1 1 d . . .

loop_
_atom_site_aniso_label
_atom_site_aniso_U_11
_atom_site_aniso_U_22
_atom_site_aniso_U_33
_atom_site_aniso_U_23
_atom_site_aniso_U_13
_atom_site_aniso_U_12
U1 0.0275(2) 0.0279(2) 0.0201(2) -0.00146(11) 0.00644(13) 0.00193(11)
P1 0.0276(6) 0.0275(8) 0.0286(7) -0.0034(6) 0.0086(5) -0.0002(6)
O3 0.0312(19) 0.036(2) 0.041(2) -0.0067(19) 0.0169(16) 0.0031(17)
O1 0.095(4) 0.044(3) 0.108(4) -0.017(3) 0.023(3) -0.022(3)
O2 0.043(2) 0.043(2) 0.031(2) -0.0015(19) 0.0061(19) -0.0005(19)
N2 0.031(2) 0.037(3) 0.033(3) 0.002(2) 0.002(2) -0.001(2)
N4 0.033(2) 0.033(3) 0.042(3) -0.005(2) 0.013(2) -0.002(2)
N3 0.043(2) 0.027(3) 0.028(2) -0.002(2) 0.006(2) -0.002(2)
N1 0.055(3) 0.029(3) 0.045(3) -0.001(2) 0.011(2) -0.011(3)
C3 0.046(3) 0.054(4) 0.049(4) 0.006(3) 0.000(3) -0.001(3)
C2 0.036(3) 0.049(4) 0.043(4) -0.018(3) 0.009(3) -0.010(3)
C7 0.060(5) 0.043(4) 0.076(6) -0.008(4) 0.029(4) -0.016(4)
C6 0.045(3) 0.049(4) 0.051(4) 0.003(3) 0.027(3) -0.003(3)
C4 0.047(3) 0.036(4) 0.044(3) -0.009(3) 0.008(3) -0.001(3)
C5 0.065(4) 0.049(4) 0.037(3) 0.007(3) 0.011(3) 0.000(4)
C1 0.041(3) 0.051(5) 0.044(4) 0.009(3) 0.012(3) 0.002(3)

loop_
_atom_type_symbol
_atom_type_description
_atom_type_scat_dispersion_real
_atom_type_scat_dispersion_imag
_atom_type_scat_source
C C 0.0033 0.0016 'International Tables Vol C Tables 4.2.6.8 and 6.1.1.4'
H H 0.0000 0.0000 'International Tables Vol C Tables 4.2.6.8 and 6.1.1.4'
N N 0.0061 0.0033 'International Tables Vol C Tables 4.2.6.8 and 6.1.1.4'
O O 0.0106 0.0060 'International Tables Vol C Tables 4.2.6.8 and 6.1.1.4'
U U -9.6767 9.6646 'International Tables Vol C Tables 4.2.6.8 and 6.1.1.4'
P P 0.1023 0.0942 'International Tables Vol C Tables 4.2.6.8 and 6.1.1.4'

loop_
_geom_angle_atom_site_label_1
_geom_angle_atom_site_label_2
_geom_angle_atom_site_label_3
_geom_angle
_geom_angle_site_symmetry_1
_geom_angle_site_symmetry_3
_geom_angle_publ_flag
O2 U1 O2 180.0(3) . 3_565 ?
O2 U1 O3 90.58(17) . . ?
O2 U1 O3 89.42(17) 3_565 . ?
O2 U1 O3 89.42(17) . 3_565 ?
O2 U1 O3 90.58(17) 3_565 3_565 ?
O3 U1 O3 180.00(15) . 3_565 ?
O2 U1 N1 90.07(18) . . ?
O2 U1 N1 89.93(18) 3_565 . ?
O3 U1 N1 89.93(15) . . ?
O3 U1 N1 90.07(15) 3_565 . ?
O2 U1 N1 89.93(18) . 3_565 ?
O2 U1 N1 90.07(18) 3_565 3_565 ?
O3 U1 N1 90.07(15) . 3_565 ?
O3 U1 N1 89.93(15) 3_565 3_565 ?
N1 U1 N1 180.0 . 3_565 ?
O3 P1 N4 106.7(2) . . ?
O3 P1 N2 116.4(2) . . ?
N4 P1 N2 108.4(2) . . ?
O3 P1 N3 107.8(2) . . ?
N4 P1 N3 113.1(2) . . ?
N2 P1 N3 104.6(2) . . ?
P1 O3 U1 150.8(2) . . ?
C3 N2 C2 113.9(4) . . ?
C3 N2 P1 122.2(4) . . ?
C2 N2 P1 119.5(4) . . ?
C7 N4 C6 114.1(5) . . ?
C7 N4 P1 123.2(4) . . ?
C6 N4 P1 121.2(4) . . ?
C4 N3 C5 113.2(5) . . ?
C4 N3 P1 124.4(4) . . ?
C5 N3 P1 119.4(4) . . ?
C1 N1 U1 160.2(5) . . ?
N1 C1 O1 179.1(7) . . ?

loop_
_geom_bond_atom_site_label_1
_geom_bond_atom_site_label_2
_geom_bond_distance
_geom_bond_site_symmetry_2
_geom_bond_publ_flag
U1 O2 1.765(4) . ?
U1 O2 1.765(4) 3_565 ?
U1 O3 2.277(3) . ?
U1 O3 2.277(3) 3_565 ?
U1 N1 2.336(5) . ?
U1 N1 2.336(5) 3_565 ?
P1 O3 1.501(4) . ?
P1 N4 1.620(5) . ?
P1 N2 1.624(4) . ?
P1 N3 1.625(4) . ?
O1 C1 1.214(8) . ?
N2 C3 1.442(7) . ?
N2 C2 1.466(7) . ?
N4 C7 1.437(9) . ?
N4 C6 1.444(7) . ?
N3 C4 1.449(7) . ?
N3 C5 1.453(7) . ?
N1 C1 1.145(8) . ?
